data_4024651
loop_
_publ_author_name
'Alan Armstrong'
'Yunas Bhonoah'
'Andrew J. P. White'

_publ_section_title
;
Constrained \b-Proline Analogues in Organocatalytic Aldol Reactions: The
Influence of Acid Geometry
;
_journal_name_full 'Journal of Organic Chemistry'
_journal_page_first 5041
_journal_page_last 5048
_journal_paper_doi 10.1021/jo900840v
_journal_volume 74
_journal_year 2009
_chemical_absolute_configuration ad
_chemical_formula_moiety 'C14 H17 N O4 S'
_chemical_formula_sum 'C14 H17 N O4 S'
_chemical_formula_weight 295.35
_chemical_name_systematic
; 
 ? 
;
_space_group_IT_number 4
_symmetry_cell_setting monoclinic
_symmetry_space_group_name_Hall 'P 2yb'
_symmetry_space_group_name_H-M 'P 1 21 1'
_atom_sites_solution_hydrogens geom
_atom_sites_solution_primary direct
_atom_sites_solution_secondary difmap
_audit_creation_method SHELXL-97
_cell_angle_alpha 90.0
_cell_angle_beta 94.4750(12)
_cell_angle_gamma 90.0
_cell_formula_units_Z 12
_cell_length_a 18.1073(2)
_cell_length_b 7.25478(8)
_cell_length_c 32.4017(4)
_cell_measurement_reflns_used 10584
_cell_measurement_temperature 173(2)
_cell_measurement_theta_max 63.1190
_cell_measurement_theta_min 2.7330
_cell_volume 4243.46(8)
_computing_cell_refinement 'CrysAlis RED, Oxford Diffraction Ltd'
_computing_data_collection 'CrysAlis CCD, Oxford Diffraction Ltd'
_computing_data_reduction 'CrysAlis RED, Oxford Diffraction Ltd'
_computing_molecular_graphics 'Bruker SHELXTL'
_computing_publication_material 'Bruker SHELXTL'
_computing_structure_refinement 'SHELXL-97 (Sheldrick, 1997)'
_computing_structure_solution 'SHELXS-97 (Sheldrick, 1990)'
_diffrn_ambient_temperature 173(2)
_diffrn_detector_area_resol_mean 8.2556
_diffrn_measured_fraction_theta_full 0.987
_diffrn_measured_fraction_theta_max 0.981
_diffrn_measurement_device_type 'OD Xcalibur PX Ultra'
_diffrn_measurement_method 'omega scans'
_diffrn_radiation_monochromator graphite
_diffrn_radiation_source 'Enhance Ultra (Cu) X-ray Source'
_diffrn_radiation_type CuK\a
_diffrn_radiation_wavelength 1.54184
_diffrn_reflns_av_R_equivalents 0.0314
_diffrn_reflns_av_sigmaI/netI 0.0504
_diffrn_reflns_limit_h_max 20
_diffrn_reflns_limit_h_min -20
_diffrn_reflns_limit_k_max 8
_diffrn_reflns_limit_k_min -8
_diffrn_reflns_limit_l_max 36
_diffrn_reflns_limit_l_min -37
_diffrn_reflns_number 23494
_diffrn_reflns_theta_full 62.75
_diffrn_reflns_theta_max 63.20
_diffrn_reflns_theta_min 2.74
_diffrn_standards_number 0
_exptl_absorpt_coefficient_mu 2.157
_exptl_absorpt_correction_T_max 1.00000
_exptl_absorpt_correction_T_min 0.83064
_exptl_absorpt_correction_type multi-scan
_exptl_absorpt_process_details
; 
CrysAlis RED, Oxford Diffraction Ltd., 
Version 1.171.32.5 (release 08-05-2007 CrysAlis171 .NET) 
(compiled May  8 2007,13:10:02) 
Empirical absorption correction using spherical harmonics, 
implemented in SCALE3 ABSPACK scaling algorithm. 
;
_exptl_crystal_colour Colourless
_exptl_crystal_density_diffrn 1.387
_exptl_crystal_density_method 'not measured'
_exptl_crystal_description 'platy needles'
_exptl_crystal_F_000 1872
_exptl_crystal_size_max 0.21
_exptl_crystal_size_mid 0.06
_exptl_crystal_size_min 0.01
_refine_diff_density_max 0.266
_refine_diff_density_min -0.225
_refine_diff_density_rms 0.038
_refine_ls_abs_structure_details 'Flack H D (1983), Acta Cryst. A39, 876-881, 5614 Friedel pairs'
_refine_ls_abs_structure_Flack 0.007(8)
_refine_ls_extinction_method none
_refine_ls_goodness_of_fit_ref 0.932
_refine_ls_hydrogen_treatment constr
_refine_ls_matrix_type full
_refine_ls_number_parameters 1087
_refine_ls_number_reflns 12995
_refine_ls_number_restraints 1
_refine_ls_restrained_S_all 0.932
_refine_ls_R_factor_all 0.0541
_refine_ls_R_factor_gt 0.0364
_refine_ls_shift/su_max 0.002
_refine_ls_shift/su_mean 0.000
_refine_ls_structure_factor_coef Fsqd
_refine_ls_weighting_details 'calc w=1/[\s^2^(Fo^2^)+(0.0433P)^2^+0.0000P] where P=(Fo^2^+2Fc^2^)/3'
_refine_ls_weighting_scheme calc
_refine_ls_wR_factor_gt 0.0748
_refine_ls_wR_factor_ref 0.0799
_reflns_number_gt 9942
_reflns_number_total 12995
_reflns_threshold_expression >2sigma(I)
_cod_data_source_file jo900840v_si_002.cif
_cod_data_source_block (1R,2S,4S)-10
_cod_depositor_comments
;
The following automatic conversions were performed:
'_symmetry_cell_setting' value 'Monoclinic' changed to 'monoclinic'
according to '/home/saulius/struct/CIF-dictionaries/cif_core.dic'
dictionary named 'cif_core.dic' version 2.4.1 from 2010-06-29.

Automatic conversion script
Id: cif_fix_enum 1527 2010-12-29 10:47:43Z saulius 
;
_cod_original_sg_symbol_H-M P2(1)
_cod_database_code 4024651

loop_
_symmetry_equiv_pos_as_xyz
'x, y, z'
'-x, y+1/2, -z'

loop_
_atom_site_label
_atom_site_type_symbol
_atom_site_fract_x
_atom_site_fract_y
_atom_site_fract_z
_atom_site_U_iso_or_equiv
_atom_site_adp_type
_atom_site_occupancy
_atom_site_symmetry_multiplicity
_atom_site_calc_flag
_atom_site_refinement_flags
_atom_site_disorder_assembly
_atom_site_disorder_group
C1A C 0.59071(16) 0.2653(4) 0.81802(9) 0.0348(7) Uani 1 1 d . . .
H1AA H 0.5394 0.2157 0.8123 0.042 Uiso 1 1 calc R . .
C2A C 0.60129(14) 0.3946(4) 0.85588(8) 0.0334(7) Uani 1 1 d . . .
H2AA H 0.5874 0.5231 0.8472 0.040 Uiso 1 1 calc R . .
C3A C 0.68644(14) 0.3845(4) 0.86679(9) 0.0343(7) Uani 1 1 d . . .
H3AA H 0.7097 0.5071 0.8644 0.041 Uiso 1 1 calc R . .
H3AB H 0.6979 0.3367 0.8952 0.041 Uiso 1 1 calc R . .
C4A C 0.71270(16) 0.2506(4) 0.83445(9) 0.0364(7) Uani 1 1 d . . .
H4AA H 0.7612 0.1895 0.8423 0.044 Uiso 1 1 calc R . .
C5A C 0.70761(17) 0.3469(4) 0.79223(10) 0.0476(9) Uani 1 1 d . . .
H5AA H 0.7320 0.2731 0.7715 0.057 Uiso 1 1 calc R . .
H5AB H 0.7305 0.4708 0.7942 0.057 Uiso 1 1 calc R . .
C6A C 0.62317(17) 0.3601(4) 0.78108(9) 0.0429(8) Uani 1 1 d . . .
H6AA H 0.6069 0.4901 0.7785 0.051 Uiso 1 1 calc R . .
H6AB H 0.6087 0.2947 0.7549 0.051 Uiso 1 1 calc R . .
N7A N 0.64770(12) 0.1254(3) 0.83171(7) 0.0322(6) Uani 1 1 d . . .
C8A C 0.55665(16) 0.3376(4) 0.89045(9) 0.0336(7) Uani 1 1 d . . .
O9A O 0.50386(12) 0.2294(3) 0.88526(7) 0.0566(6) Uani 1 1 d . . .
O10A O 0.57475(10) 0.4125(3) 0.92583(6) 0.0489(5) Uani 1 1 d . . .
S11A S 0.64756(4) -0.08590(10) 0.81559(2) 0.03676(18) Uani 1 1 d . . .
O12A O 0.57505(11) -0.1562(3) 0.82102(7) 0.0474(6) Uani 1 1 d . . .
O13A O 0.71122(12) -0.1706(3) 0.83651(6) 0.0462(5) Uani 1 1 d . . .
C14A C 0.65964(15) -0.0939(4) 0.76220(9) 0.0336(7) Uani 1 1 d . . .
C15A C 0.72930(15) -0.1247(4) 0.74877(10) 0.0405(8) Uani 1 1 d . . .
H15A H 0.7703 -0.1457 0.7683 0.049 Uiso 1 1 calc R . .
C16A C 0.73916(18) -0.1249(4) 0.70734(11) 0.0479(9) Uani 1 1 d . . .
H16A H 0.7871 -0.1474 0.6984 0.057 Uiso 1 1 calc R . .
C17A C 0.68001(18) -0.0928(4) 0.67812(10) 0.0454(8) Uani 1 1 d . . .
C18A C 0.61065(18) -0.0633(5) 0.69190(10) 0.0479(9) Uani 1 1 d . . .
H18A H 0.5698 -0.0412 0.6723 0.057 Uiso 1 1 calc R . .
C19A C 0.59971(16) -0.0655(4) 0.73385(10) 0.0430(8) Uani 1 1 d . . .
H19A H 0.5516 -0.0477 0.7429 0.052 Uiso 1 1 calc R . .
C20A C 0.6910(2) -0.0914(6) 0.63246(10) 0.0667(10) Uani 1 1 d . . .
H20A H 0.6472 -0.0379 0.6172 0.100 Uiso 1 1 calc R . .
H20B H 0.6981 -0.2178 0.6229 0.100 Uiso 1 1 calc R . .
H20C H 0.7347 -0.0174 0.6275 0.100 Uiso 1 1 calc R . .
C1B C 0.25955(17) 0.2514(4) 0.50609(9) 0.0390(8) Uani 1 1 d . . .
H1BA H 0.2114 0.1877 0.4985 0.047 Uiso 1 1 calc R . .
C2B C 0.25851(15) 0.3850(4) 0.54291(8) 0.0375(7) Uani 1 1 d . . .
H2BA H 0.2416 0.5089 0.5325 0.045 Uiso 1 1 calc R . .
C3B C 0.34212(15) 0.3965(4) 0.55883(9) 0.0406(7) Uani 1 1 d . . .
H3BA H 0.3608 0.5245 0.5578 0.049 Uiso 1 1 calc R . .
H3BB H 0.3505 0.3491 0.5875 0.049 Uiso 1 1 calc R . .
C4B C 0.37838(17) 0.2725(4) 0.52804(10) 0.0436(8) Uani 1 1 d . . .
H4BA H 0.4286 0.2258 0.5380 0.052 Uiso 1 1 calc R . .
C5B C 0.37509(18) 0.3705(4) 0.48598(9) 0.0501(9) Uani 1 1 d . . .
H5BA H 0.4075 0.3094 0.4669 0.060 Uiso 1 1 calc R . .
H5BB H 0.3896 0.5017 0.4891 0.060 Uiso 1 1 calc R . .
C6B C 0.29222(18) 0.3510(4) 0.47051(9) 0.0491(9) Uani 1 1 d . . .
H6BA H 0.2688 0.4731 0.4656 0.059 Uiso 1 1 calc R . .
H6BB H 0.2862 0.2775 0.4447 0.059 Uiso 1 1 calc R . .
N7B N 0.32032(13) 0.1283(3) 0.52301(7) 0.0395(6) Uani 1 1 d . . .
C8B C 0.20869(16) 0.3213(4) 0.57522(10) 0.0387(7) Uani 1 1 d . . .
O9B O 0.16187(12) 0.2006(3) 0.56858(7) 0.0563(6) Uani 1 1 d . . .
O10B O 0.21865(11) 0.4051(3) 0.61064(6) 0.0481(5) Uani 1 1 d . . .
S11B S 0.33434(5) -0.07886(12) 0.50606(3) 0.0486(2) Uani 1 1 d . . .
O12B O 0.26356(13) -0.1693(3) 0.50479(7) 0.0619(7) Uani 1 1 d . . .
O13B O 0.39633(14) -0.1492(3) 0.53180(7) 0.0645(7) Uani 1 1 d . . .
C14B C 0.36261(16) -0.0767(5) 0.45508(9) 0.0417(8) Uani 1 1 d . . .
C15B C 0.43581(18) -0.0475(5) 0.44838(11) 0.0569(10) Uani 1 1 d . . .
H15B H 0.4713 -0.0301 0.4712 0.068 Uiso 1 1 calc R . .
C16B C 0.45768(19) -0.0436(5) 0.40856(11) 0.0603(11) Uani 1 1 d . . .
H16B H 0.5084 -0.0244 0.4043 0.072 Uiso 1 1 calc R . .
C17B C 0.40724(18) -0.0671(5) 0.37486(10) 0.0471(8) Uani 1 1 d . . .
C18B C 0.33393(18) -0.0912(5) 0.38209(10) 0.0501(8) Uani 1 1 d . . .
H18B H 0.2981 -0.1037 0.3592 0.060 Uiso 1 1 calc R . .
C19B C 0.31135(17) -0.0975(5) 0.42185(10) 0.0483(8) Uani 1 1 d . . .
H19B H 0.2606 -0.1161 0.4262 0.058 Uiso 1 1 calc R . .
C20B C 0.4317(2) -0.0628(5) 0.33128(10) 0.0656(10) Uani 1 1 d . . .
H20D H 0.4431 0.0643 0.3238 0.098 Uiso 1 1 calc R . .
H20E H 0.3918 -0.1106 0.3120 0.098 Uiso 1 1 calc R . .
H20F H 0.4759 -0.1395 0.3298 0.098 Uiso 1 1 calc R . .
C1C C 0.01044(16) 0.7616(4) 0.85027(10) 0.0397(8) Uani 1 1 d . . .
H1CA H 0.0613 0.7235 0.8613 0.048 Uiso 1 1 calc R . .
C2C C 0.00757(15) 0.8860(4) 0.81152(9) 0.0379(7) Uani 1 1 d . . .
H2CA H 0.0178 1.0165 0.8201 0.045 Uiso 1 1 calc R . .
C3C C -0.07474(15) 0.8669(4) 0.79441(10) 0.0400(8) Uani 1 1 d . . .
H3CA H -0.1014 0.9856 0.7959 0.048 Uiso 1 1 calc R . .
H3CB H -0.0786 0.8233 0.7654 0.048 Uiso 1 1 calc R . .
C4C C -0.10550(16) 0.7217(4) 0.82358(10) 0.0418(8) Uani 1 1 d . . .
H4CA H -0.1492 0.6508 0.8113 0.050 Uiso 1 1 calc R . .
C5C C -0.11696(17) 0.8129(5) 0.86472(11) 0.0520(9) Uani 1 1 d . . .
H5CA H -0.1427 0.7293 0.8830 0.062 Uiso 1 1 calc R . .
H5CB H -0.1457 0.9285 0.8608 0.062 Uiso 1 1 calc R . .
C6C C -0.03698(18) 0.8517(4) 0.88229(10) 0.0488(9) Uani 1 1 d . . .
H6CA H -0.0269 0.7950 0.9100 0.059 Uiso 1 1 calc R . .
H6CB H -0.0274 0.9859 0.8844 0.059 Uiso 1 1 calc R . .
N7C N -0.03691(12) 0.6100(3) 0.83232(7) 0.0344(6) Uani 1 1 d . . .
C8C C 0.06146(17) 0.8275(4) 0.78148(11) 0.0405(8) Uani 1 1 d . . .
O9C O 0.11974(13) 0.7453(4) 0.79474(8) 0.0733(8) Uani 1 1 d . . .
O10C O 0.04849(12) 0.8696(4) 0.74429(7) 0.0662(7) Uani 1 1 d . . .
S11C S -0.03403(4) 0.40160(10) 0.85057(2) 0.03960(19) Uani 1 1 d . . .
O12C O 0.03914(11) 0.3358(3) 0.84581(7) 0.0504(6) Uani 1 1 d . . .
O13C O -0.09641(11) 0.3068(3) 0.83031(7) 0.0468(6) Uani 1 1 d . . .
C14C C -0.04512(15) 0.4075(4) 0.90397(9) 0.0369(7) Uani 1 1 d . . .
C15C C -0.11415(15) 0.3780(4) 0.91832(10) 0.0391(8) Uani 1 1 d . . .
H15C H -0.1545 0.3422 0.8996 0.047 Uiso 1 1 calc R . .
C16C C -0.12447(17) 0.4001(4) 0.95924(10) 0.0432(8) Uani 1 1 d . . .
H16C H -0.1721 0.3781 0.9686 0.052 Uiso 1 1 calc R . .
C17C C -0.06681(19) 0.4541(4) 0.98756(10) 0.0453(9) Uani 1 1 d . . .
C18C C 0.00265(19) 0.4763(4) 0.97285(11) 0.0512(9) Uani 1 1 d . . .
H18C H 0.0432 0.5086 0.9918 0.061 Uiso 1 1 calc R . .
C19C C 0.01476(17) 0.4531(4) 0.93174(11) 0.0456(9) Uani 1 1 d . . .
H19C H 0.0629 0.4679 0.9225 0.055 Uiso 1 1 calc R . .
C20C C -0.0803(2) 0.4855(5) 1.03196(10) 0.0619(11) Uani 1 1 d . . .
H20G H -0.0787 0.3673 1.0467 0.093 Uiso 1 1 calc R . .
H20H H -0.1290 0.5424 1.0337 0.093 Uiso 1 1 calc R . .
H20I H -0.0419 0.5674 1.0447 0.093 Uiso 1 1 calc R . .
C1D C 0.30002(17) 0.3166(4) 0.98922(10) 0.0396(8) Uani 1 1 d . . .
H1DA H 0.2869 0.2700 0.9605 0.048 Uiso 1 1 calc R . .
C2D C 0.37388(16) 0.2466(4) 1.00888(9) 0.0404(8) Uani 1 1 d . . .
H2DA H 0.3685 0.1186 1.0197 0.048 Uiso 1 1 calc R . .
C3D C 0.38920(18) 0.3842(5) 1.04515(9) 0.0487(9) Uani 1 1 d . . .
H3DA H 0.3865 0.3223 1.0722 0.058 Uiso 1 1 calc R . .
H3DB H 0.4385 0.4425 1.0442 0.058 Uiso 1 1 calc R . .
C4D C 0.32702(17) 0.5262(5) 1.03756(9) 0.0454(8) Uani 1 1 d . . .
H4DA H 0.3391 0.6518 1.0489 0.055 Uiso 1 1 calc R . .
C5D C 0.25543(18) 0.4437(5) 1.05134(10) 0.0577(10) Uani 1 1 d . . .
H5DA H 0.2151 0.5361 1.0501 0.069 Uiso 1 1 calc R . .
H5DB H 0.2626 0.3935 1.0798 0.069 Uiso 1 1 calc R . .
C6D C 0.23915(18) 0.2892(5) 1.01930(11) 0.0578(10) Uani 1 1 d . . .
H6DA H 0.1892 0.3034 1.0049 0.069 Uiso 1 1 calc R . .
H6DB H 0.2429 0.1662 1.0325 0.069 Uiso 1 1 calc R . .
N7D N 0.31709(13) 0.5164(3) 0.99167(8) 0.0376(6) Uani 1 1 d . . .
C8D C 0.43164(17) 0.2517(4) 0.97769(10) 0.0379(8) Uani 1 1 d . . .
O9D O 0.41272(12) 0.1742(3) 0.94275(7) 0.0537(6) Uani 1 1 d . . .
O10D O 0.49251(12) 0.3257(3) 0.98555(6) 0.0548(6) Uani 1 1 d . . .
S11D S 0.26725(4) 0.66589(11) 0.96370(3) 0.0434(2) Uani 1 1 d . . .
O12D O 0.28155(12) 0.8422(3) 0.98301(7) 0.0545(6) Uani 1 1 d . . .
O13D O 0.19174(11) 0.6081(3) 0.95556(7) 0.0563(6) Uani 1 1 d . . .
C14D C 0.31030(15) 0.6555(4) 0.91704(9) 0.0362(7) Uani 1 1 d . . .
C15D C 0.27017(17) 0.5975(4) 0.88108(10) 0.0443(8) Uani 1 1 d . . .
H15E H 0.2191 0.5686 0.8815 0.053 Uiso 1 1 calc R . .
C16D C 0.30462(17) 0.5819(4) 0.84471(10) 0.0435(8) Uani 1 1 d . . .
H16E H 0.2768 0.5422 0.8203 0.052 Uiso 1 1 calc R . .
C17D C 0.37974(17) 0.6234(4) 0.84324(9) 0.0387(8) Uani 1 1 d . . .
C18D C 0.41830(16) 0.6861(4) 0.87992(9) 0.0385(7) Uani 1 1 d . . .
H18E H 0.4689 0.7200 0.8796 0.046 Uiso 1 1 calc R . .
C19D C 0.38440(16) 0.6995(4) 0.91621(9) 0.0382(8) Uani 1 1 d . . .
H19E H 0.4119 0.7391 0.9408 0.046 Uiso 1 1 calc R . .
C20D C 0.41734(18) 0.5999(5) 0.80404(9) 0.0509(9) Uani 1 1 d . . .
H20J H 0.3804 0.5701 0.7813 0.076 Uiso 1 1 calc R . .
H20K H 0.4536 0.4997 0.8075 0.076 Uiso 1 1 calc R . .
H20L H 0.4427 0.7146 0.7977 0.076 Uiso 1 1 calc R . .
C1E C -0.06295(17) 0.2829(4) 0.65800(11) 0.0449(8) Uani 1 1 d . . .
H1EA H -0.0699 0.2429 0.6284 0.054 Uiso 1 1 calc R . .
C2E C 0.00706(16) 0.2092(4) 0.68165(10) 0.0423(8) Uani 1 1 d . . .
H2EA H -0.0004 0.0788 0.6905 0.051 Uiso 1 1 calc R . .
C3E C 0.01479(18) 0.3386(5) 0.72000(10) 0.0507(9) Uani 1 1 d . . .
H3EA H 0.0065 0.2705 0.7457 0.061 Uiso 1 1 calc R . .
H3EB H 0.0643 0.3972 0.7230 0.061 Uiso 1 1 calc R . .
C4E C -0.04581(18) 0.4813(5) 0.71021(10) 0.0502(9) Uani 1 1 d . . .
H4EA H -0.0360 0.6040 0.7236 0.060 Uiso 1 1 calc R . .
C5E C -0.12119(18) 0.3970(5) 0.71810(11) 0.0634(10) Uani 1 1 d . . .
H5EA H -0.1613 0.4899 0.7150 0.076 Uiso 1 1 calc R . .
H5EB H -0.1204 0.3409 0.7460 0.076 Uiso 1 1 calc R . .
C6E C -0.12996(19) 0.2476(5) 0.68333(12) 0.0620(10) Uani 1 1 d . . .
H6EA H -0.1283 0.1218 0.6952 0.074 Uiso 1 1 calc R . .
H6EB H -0.1771 0.2636 0.6661 0.074 Uiso 1 1 calc R . .
N7E N -0.04655(13) 0.4833(3) 0.66410(8) 0.0400(7) Uani 1 1 d . . .
C8E C 0.07177(18) 0.2220(4) 0.65480(10) 0.0401(8) Uani 1 1 d . . .
O9E O 0.05866(11) 0.1407(3) 0.61874(7) 0.0547(6) Uani 1 1 d . . .
O10E O 0.12936(12) 0.3014(3) 0.66507(7) 0.0534(6) Uani 1 1 d . . .
S11E S -0.09126(4) 0.63930(11) 0.63584(3) 0.0477(2) Uani 1 1 d . . .
O12E O -0.07935(13) 0.8109(3) 0.65721(8) 0.0607(7) Uani 1 1 d . . .
O13E O -0.16662(11) 0.5847(3) 0.62374(8) 0.0612(7) Uani 1 1 d . . .
C14E C -0.04165(17) 0.6354(4) 0.59112(10) 0.0418(8) Uani 1 1 d . . .
C15E C -0.07684(18) 0.5777(4) 0.55384(11) 0.0484(9) Uani 1 1 d . . .
H15D H -0.1276 0.5431 0.5524 0.058 Uiso 1 1 calc R . .
C16E C -0.03818(19) 0.5706(5) 0.51868(11) 0.0512(9) Uani 1 1 d . . .
H16D H -0.0631 0.5344 0.4931 0.061 Uiso 1 1 calc R . .
C17E C 0.03676(18) 0.6157(4) 0.52031(10) 0.0451(8) Uani 1 1 d . . .
C18E C 0.07075(18) 0.6760(4) 0.55813(10) 0.0471(8) Uani 1 1 d . . .
H18D H 0.1214 0.7111 0.5598 0.056 Uiso 1 1 calc R . .
C19E C 0.03165(17) 0.6854(4) 0.59316(10) 0.0468(9) Uani 1 1 d . . .
H19D H 0.0556 0.7266 0.6186 0.056 Uiso 1 1 calc R . .
C20E C 0.0793(2) 0.6005(5) 0.48285(11) 0.0628(11) Uani 1 1 d . . .
H20M H 0.1237 0.6782 0.4864 0.094 Uiso 1 1 calc R . .
H20N H 0.0482 0.6413 0.4584 0.094 Uiso 1 1 calc R . .
H20O H 0.0941 0.4719 0.4791 0.094 Uiso 1 1 calc R . .
C1F C 0.33736(16) 0.8153(4) 0.69973(10) 0.0392(8) Uani 1 1 d . . .
H1FA H 0.3440 0.7757 0.7293 0.047 Uiso 1 1 calc R . .
C2F C 0.26839(16) 0.7380(4) 0.67594(9) 0.0393(8) Uani 1 1 d . . .
H2FA H 0.2775 0.6087 0.6670 0.047 Uiso 1 1 calc R . .
C3F C 0.25915(18) 0.8673(5) 0.63780(10) 0.0501(9) Uani 1 1 d . . .
H3FA H 0.2673 0.8001 0.6120 0.060 Uiso 1 1 calc R . .
H3FB H 0.2094 0.9245 0.6352 0.060 Uiso 1 1 calc R . .
C4F C 0.31984(17) 1.0122(5) 0.64769(10) 0.0508(9) Uani 1 1 d . . .
H4FA H 0.3100 1.1345 0.6341 0.061 Uiso 1 1 calc R . .
C5F C 0.39535(17) 0.9294(5) 0.64076(10) 0.0581(9) Uani 1 1 d . . .
H5FA H 0.4349 1.0237 0.6440 0.070 Uiso 1 1 calc R . .
H5FB H 0.3955 0.8731 0.6129 0.070 Uiso 1 1 calc R . .
C6F C 0.40518(17) 0.7820(5) 0.67505(11) 0.0518(9) Uani 1 1 d . . .
H6FA H 0.4047 0.6561 0.6632 0.062 Uiso 1 1 calc R . .
H6FB H 0.4519 0.8005 0.6925 0.062 Uiso 1 1 calc R . .
N7F N 0.31950(13) 1.0146(3) 0.69375(8) 0.0371(6) Uani 1 1 d . . .
C8F C 0.20393(18) 0.7433(4) 0.70333(11) 0.0443(8) Uani 1 1 d . . .
O9F O 0.21482(12) 0.6842(4) 0.73982(7) 0.0641(7) Uani 1 1 d . . .
O10F O 0.14178(12) 0.8028(3) 0.68899(7) 0.0593(7) Uani 1 1 d . . .
S11F S 0.36307(4) 1.17365(11) 0.72234(3) 0.0447(2) Uani 1 1 d . . .
O12F O 0.34680(12) 1.3437(3) 0.70116(7) 0.0563(6) Uani 1 1 d . . .
O13F O 0.43915(11) 1.1284(3) 0.73306(7) 0.0562(6) Uani 1 1 d . . .
C14F C 0.31551(15) 1.1586(4) 0.76755(9) 0.0378(7) Uani 1 1 d . . .
C15F C 0.35164(17) 1.1010(4) 0.80478(11) 0.0442(8) Uani 1 1 d . . .
H15F H 0.4031 1.0734 0.8063 0.053 Uiso 1 1 calc R . .
C16F C 0.31278(17) 1.0841(4) 0.83925(11) 0.0444(8) Uani 1 1 d . . .
H16F H 0.3377 1.0428 0.8644 0.053 Uiso 1 1 calc R . .
C17F C 0.23848(17) 1.1256(4) 0.83826(10) 0.0421(8) Uani 1 1 d . . .
C18F C 0.20292(17) 1.1853(4) 0.80073(10) 0.0441(8) Uani 1 1 d . . .
H18F H 0.1517 1.2156 0.7995 0.053 Uiso 1 1 calc R . .
C19F C 0.24021(16) 1.2010(4) 0.76577(10) 0.0412(8) Uani 1 1 d . . .
H19F H 0.2150 1.2405 0.7405 0.049 Uiso 1 1 calc R . .
C20F C 0.19630(18) 1.0993(5) 0.87632(10) 0.0555(9) Uani 1 1 d . . .
H20P H 0.1639 0.9914 0.8725 0.083 Uiso 1 1 calc R . .
H20Q H 0.1662 1.2090 0.8806 0.083 Uiso 1 1 calc R . .
H20R H 0.2314 1.0805 0.9005 0.083 Uiso 1 1 calc R . .

loop_
_atom_site_aniso_label
_atom_site_aniso_U_11
_atom_site_aniso_U_22
_atom_site_aniso_U_33
_atom_site_aniso_U_23
_atom_site_aniso_U_13
_atom_site_aniso_U_12
C1A 0.0394(17) 0.0281(16) 0.0371(18) -0.0023(14) 0.0037(15) 0.0022(14)
C2A 0.0393(16) 0.0218(15) 0.0393(17) 0.0032(14) 0.0039(14) 0.0018(14)
C3A 0.0404(16) 0.0240(17) 0.0386(17) 0.0006(14) 0.0031(14) -0.0052(13)
C4A 0.0297(16) 0.0321(17) 0.048(2) 0.0039(15) 0.0036(15) -0.0067(13)
C5A 0.060(2) 0.0335(18) 0.052(2) -0.0063(16) 0.0243(18) -0.0113(15)
C6A 0.068(2) 0.0268(19) 0.0342(18) 0.0024(14) 0.0067(16) 0.0025(15)
N7A 0.0357(13) 0.0237(13) 0.0376(14) -0.0013(11) 0.0047(11) -0.0029(11)
C8A 0.0358(17) 0.0239(15) 0.0414(19) -0.0034(14) 0.0048(15) 0.0051(14)
O9A 0.0586(14) 0.0598(16) 0.0538(15) -0.0225(12) 0.0206(12) -0.0228(12)
O10A 0.0454(12) 0.0625(14) 0.0388(12) -0.0152(13) 0.0024(10) -0.0058(12)
S11A 0.0474(5) 0.0230(4) 0.0407(4) 0.0007(4) 0.0088(4) -0.0026(4)
O12A 0.0566(13) 0.0314(12) 0.0569(14) -0.0029(10) 0.0208(11) -0.0162(10)
O13A 0.0607(14) 0.0301(12) 0.0465(13) 0.0056(10) -0.0027(11) 0.0073(11)
C14A 0.0379(17) 0.0202(15) 0.0423(17) -0.0013(15) 0.0011(14) -0.0013(15)
C15A 0.0323(16) 0.042(2) 0.048(2) 0.0052(16) 0.0057(15) 0.0048(14)
C16A 0.0455(19) 0.036(2) 0.064(2) -0.0030(17) 0.0199(18) 0.0033(15)
C17A 0.061(2) 0.0274(16) 0.049(2) -0.0004(18) 0.0119(18) 0.0040(18)
C18A 0.051(2) 0.049(2) 0.043(2) -0.0121(18) -0.0064(16) 0.0041(17)
C19A 0.0353(17) 0.0390(19) 0.055(2) -0.0094(17) 0.0078(16) 0.0016(15)
C20A 0.098(3) 0.054(2) 0.051(2) -0.005(2) 0.020(2) 0.004(2)
C1B 0.0445(19) 0.0354(18) 0.0371(19) -0.0011(15) 0.0028(16) -0.0002(15)
C2B 0.0488(18) 0.0326(18) 0.0306(16) 0.0041(14) 0.0003(14) 0.0006(15)
C3B 0.0460(18) 0.0324(17) 0.0431(18) 0.0008(17) 0.0026(15) -0.0066(16)
C4B 0.0432(19) 0.0336(18) 0.054(2) -0.0031(16) 0.0077(17) -0.0023(15)
C5B 0.065(2) 0.038(2) 0.050(2) 0.0024(17) 0.0226(18) -0.0049(16)
C6B 0.073(2) 0.040(2) 0.0349(19) 0.0019(15) 0.0105(17) 0.0027(17)
N7B 0.0447(15) 0.0357(15) 0.0393(15) 0.0002(13) 0.0112(12) 0.0004(12)
C8B 0.0381(18) 0.0346(17) 0.042(2) -0.0024(16) -0.0031(16) 0.0069(15)
O9B 0.0598(14) 0.0579(16) 0.0527(14) -0.0222(13) 0.0154(12) -0.0178(13)
O10B 0.0481(12) 0.0571(14) 0.0388(12) -0.0186(12) 0.0010(10) -0.0079(12)
S11B 0.0753(6) 0.0285(4) 0.0435(5) 0.0003(4) 0.0136(4) 0.0018(5)
O12B 0.0853(17) 0.0357(13) 0.0685(16) -0.0074(12) 0.0299(14) -0.0210(12)
O13B 0.1040(19) 0.0389(14) 0.0495(14) 0.0089(11) -0.0014(14) 0.0247(13)
C14B 0.047(2) 0.0324(18) 0.046(2) -0.0003(17) 0.0067(16) 0.0074(17)
C15B 0.045(2) 0.076(3) 0.049(2) -0.012(2) -0.0033(18) 0.0155(18)
C16B 0.044(2) 0.083(3) 0.056(2) -0.008(2) 0.0112(19) 0.0045(19)
C17B 0.059(2) 0.0367(19) 0.046(2) -0.0036(17) 0.0069(17) 0.0015(17)
C18B 0.052(2) 0.053(2) 0.045(2) -0.005(2) 0.0010(17) -0.0093(19)
C19B 0.0466(19) 0.0401(19) 0.059(2) -0.0093(19) 0.0096(18) -0.0098(18)
C20B 0.086(3) 0.058(2) 0.054(2) -0.007(2) 0.017(2) -0.009(2)
C1C 0.0388(18) 0.0266(16) 0.052(2) 0.0011(15) -0.0052(16) -0.0050(14)
C2C 0.0465(17) 0.0167(16) 0.0495(19) 0.0012(15) -0.0018(15) -0.0044(14)
C3C 0.0403(17) 0.0279(19) 0.051(2) -0.0045(14) -0.0023(15) 0.0064(13)
C4C 0.0332(17) 0.0290(18) 0.063(2) 0.0004(16) 0.0018(16) 0.0060(13)
C5C 0.050(2) 0.041(2) 0.066(2) 0.0017(19) 0.0125(18) 0.0173(17)
C6C 0.072(2) 0.0276(18) 0.046(2) -0.0023(15) 0.0035(18) 0.0048(16)
N7C 0.0309(13) 0.0241(13) 0.0480(16) 0.0002(12) 0.0020(12) 0.0008(10)
C8C 0.0388(19) 0.0268(16) 0.055(2) 0.0084(16) -0.0032(17) -0.0060(15)
O9C 0.0526(15) 0.094(2) 0.0752(18) 0.0422(16) 0.0157(14) 0.0285(15)
O10C 0.0477(13) 0.099(2) 0.0509(15) 0.0183(15) -0.0032(12) 0.0086(14)
S11C 0.0422(4) 0.0226(4) 0.0552(5) -0.0016(4) 0.0116(4) 0.0023(4)
O12C 0.0452(13) 0.0343(12) 0.0739(16) -0.0002(12) 0.0192(12) 0.0126(10)
O13C 0.0563(14) 0.0298(12) 0.0547(14) -0.0101(11) 0.0079(11) -0.0101(11)
C14C 0.0372(17) 0.0219(15) 0.0516(19) 0.0006(16) 0.0036(15) -0.0025(15)
C15C 0.0318(16) 0.0332(19) 0.052(2) -0.0046(16) 0.0025(15) -0.0014(14)
C16C 0.0453(18) 0.0327(17) 0.052(2) 0.0006(17) 0.0096(16) -0.0020(16)
C17C 0.060(2) 0.0261(19) 0.049(2) 0.0008(15) -0.0028(19) -0.0005(15)
C18C 0.051(2) 0.042(2) 0.056(2) 0.0081(17) -0.0174(19) -0.0065(16)
C19C 0.0351(18) 0.035(2) 0.066(2) 0.0128(17) -0.0024(17) -0.0007(14)
C20C 0.081(3) 0.054(2) 0.049(2) 0.0051(18) -0.005(2) -0.0004(19)
C1D 0.0466(19) 0.0307(18) 0.042(2) -0.0024(16) 0.0057(16) -0.0062(15)
C2D 0.049(2) 0.0361(18) 0.0360(19) 0.0021(15) 0.0039(16) -0.0045(15)
C3D 0.059(2) 0.055(2) 0.0327(18) 0.0021(17) 0.0082(16) -0.0020(18)
C4D 0.062(2) 0.041(2) 0.0351(19) -0.0097(16) 0.0157(17) -0.0040(17)
C5D 0.059(2) 0.065(3) 0.053(2) 0.005(2) 0.0225(18) 0.0002(19)
C6D 0.054(2) 0.048(2) 0.074(3) 0.005(2) 0.020(2) -0.0110(17)
N7D 0.0392(15) 0.0334(15) 0.0404(17) -0.0028(12) 0.0048(13) -0.0046(12)
C8D 0.0392(19) 0.0314(17) 0.043(2) 0.0027(16) 0.0005(16) 0.0043(15)
O9D 0.0578(14) 0.0629(16) 0.0413(13) -0.0144(13) 0.0102(11) -0.0109(13)
O10D 0.0439(13) 0.0748(17) 0.0456(14) -0.0098(12) 0.0037(11) -0.0033(13)
S11D 0.0402(4) 0.0360(5) 0.0554(5) -0.0010(4) 0.0127(4) 0.0017(4)
O12D 0.0666(15) 0.0340(13) 0.0655(15) -0.0064(11) 0.0221(13) 0.0012(11)
O13D 0.0375(12) 0.0592(16) 0.0730(17) 0.0032(13) 0.0101(12) 0.0013(11)
C14D 0.0374(17) 0.0277(17) 0.0434(19) -0.0002(15) 0.0018(15) 0.0027(14)
C15D 0.0357(18) 0.0368(19) 0.061(2) 0.0023(17) 0.0049(18) 0.0005(14)
C16D 0.047(2) 0.037(2) 0.044(2) 0.0003(16) -0.0089(17) -0.0027(15)
C17D 0.0483(19) 0.0274(17) 0.0397(19) 0.0046(15) -0.0017(16) 0.0055(15)
C18D 0.0374(17) 0.0380(18) 0.0399(19) 0.0001(16) 0.0015(15) -0.0015(15)
C19D 0.0386(18) 0.0371(19) 0.0378(19) 0.0019(15) -0.0028(15) 0.0008(14)
C20D 0.063(2) 0.050(2) 0.039(2) 0.0026(17) -0.0022(17) 0.0019(18)
C1E 0.049(2) 0.0331(19) 0.053(2) -0.0082(17) 0.0078(17) 0.0042(15)
C2E 0.0452(19) 0.0370(19) 0.045(2) 0.0033(16) 0.0078(16) 0.0016(15)
C3E 0.052(2) 0.063(2) 0.038(2) 0.0007(17) 0.0096(17) 0.0032(18)
C4E 0.054(2) 0.052(2) 0.046(2) -0.0087(17) 0.0133(18) 0.0025(17)
C5E 0.060(2) 0.061(2) 0.073(3) 0.004(2) 0.0306(19) 0.006(2)
C6E 0.054(2) 0.046(2) 0.087(3) 0.008(2) 0.014(2) -0.0050(17)
N7E 0.0414(15) 0.0343(15) 0.0447(17) -0.0029(12) 0.0055(13) -0.0012(11)
C8E 0.042(2) 0.0352(19) 0.043(2) 0.0024(16) 0.0037(17) 0.0059(15)
O9E 0.0527(13) 0.0598(15) 0.0527(15) -0.0175(13) 0.0122(12) -0.0063(12)
O10E 0.0418(13) 0.0694(16) 0.0487(14) -0.0075(13) 0.0026(11) -0.0029(13)
S11E 0.0430(5) 0.0399(5) 0.0606(6) -0.0024(4) 0.0070(4) 0.0059(4)
O12E 0.0719(16) 0.0356(13) 0.0758(17) -0.0113(13) 0.0131(14) 0.0099(12)
O13E 0.0383(13) 0.0633(16) 0.0816(18) 0.0019(14) 0.0022(12) 0.0067(11)
C14E 0.0461(19) 0.0309(18) 0.047(2) 0.0011(16) -0.0058(16) 0.0038(16)
C15E 0.047(2) 0.038(2) 0.059(2) -0.0003(18) -0.0044(19) 0.0050(15)
C16E 0.061(2) 0.045(2) 0.044(2) -0.0023(17) -0.0119(19) 0.0032(18)
C17E 0.060(2) 0.0330(19) 0.043(2) 0.0047(16) 0.0035(18) 0.0065(16)
C18E 0.0483(19) 0.040(2) 0.053(2) -0.0020(18) 0.0035(18) 0.0019(16)
C19E 0.048(2) 0.039(2) 0.052(2) -0.0008(18) -0.0061(18) -0.0014(16)
C20E 0.080(3) 0.049(2) 0.060(3) 0.0039(19) 0.013(2) 0.008(2)
C1F 0.0430(19) 0.0297(18) 0.0435(19) 0.0026(15) -0.0050(16) 0.0013(15)
C2F 0.0412(18) 0.0365(18) 0.0399(19) -0.0024(15) 0.0007(16) 0.0062(14)
C3F 0.051(2) 0.061(3) 0.0379(19) -0.0018(17) 0.0010(16) 0.0027(17)
C4F 0.052(2) 0.056(2) 0.044(2) 0.0176(17) 0.0035(18) 0.0063(18)
C5F 0.052(2) 0.071(3) 0.053(2) -0.001(2) 0.0145(17) 0.005(2)
C6F 0.045(2) 0.047(2) 0.062(2) -0.0035(19) 0.0028(18) 0.0076(17)
N7F 0.0380(15) 0.0335(15) 0.0397(17) 0.0044(12) 0.0012(13) 0.0030(12)
C8F 0.047(2) 0.0333(18) 0.051(2) 0.0049(16) -0.0096(18) -0.0009(15)
O9F 0.0562(14) 0.0824(19) 0.0532(15) 0.0233(15) 0.0015(12) 0.0081(14)
O10F 0.0415(13) 0.0759(18) 0.0590(16) 0.0152(14) -0.0062(12) 0.0026(13)
S11F 0.0398(5) 0.0339(5) 0.0607(5) 0.0017(4) 0.0060(4) -0.0013(4)
O12F 0.0633(14) 0.0325(13) 0.0740(16) 0.0125(12) 0.0122(13) -0.0036(11)
O13F 0.0304(11) 0.0600(16) 0.0781(17) -0.0083(13) 0.0035(11) -0.0001(11)
C14F 0.0372(17) 0.0262(17) 0.049(2) -0.0015(16) -0.0009(15) 0.0021(14)
C15F 0.0366(18) 0.0317(18) 0.062(2) -0.0014(17) -0.0084(18) 0.0042(14)
C16F 0.045(2) 0.036(2) 0.050(2) 0.0035(16) -0.0082(18) 0.0022(15)
C17F 0.052(2) 0.0260(17) 0.047(2) -0.0027(15) -0.0033(17) 0.0054(15)
C18F 0.0373(17) 0.0401(19) 0.055(2) -0.0051(17) 0.0027(17) 0.0072(15)
C19F 0.0387(18) 0.0399(19) 0.044(2) -0.0023(16) -0.0031(16) 0.0028(15)
C20F 0.060(2) 0.056(2) 0.050(2) 0.0064(18) 0.0015(18) 0.0056(18)

loop_
_atom_type_symbol
_atom_type_description
_atom_type_scat_dispersion_real
_atom_type_scat_dispersion_imag
_atom_type_scat_source
C C 0.0181 0.0091 'International Tables Vol C Tables 4.2.6.8 and 6.1.1.4'
H H 0.0000 0.0000 'International Tables Vol C Tables 4.2.6.8 and 6.1.1.4'
N N 0.0311 0.0180 'International Tables Vol C Tables 4.2.6.8 and 6.1.1.4'
O O 0.0492 0.0322 'International Tables Vol C Tables 4.2.6.8 and 6.1.1.4'
S S 0.3331 0.5567 'International Tables Vol C Tables 4.2.6.8 and 6.1.1.4'

loop_
_geom_angle_atom_site_label_1
_geom_angle_atom_site_label_2
_geom_angle_atom_site_label_3
_geom_angle
_geom_angle_site_symmetry_1
_geom_angle_site_symmetry_3
_geom_angle_publ_flag
N7A C1A C6A 103.8(2) . . ?
N7A C1A C2A 97.9(2) . . ?
C6A C1A C2A 108.4(2) . . ?
C8A C2A C1A 112.8(2) . . ?
C8A C2A C3A 113.7(2) . . ?
C1A C2A C3A 102.2(2) . . ?
C4A C3A C2A 103.3(2) . . ?
N7A C4A C3A 98.2(2) . . ?
N7A C4A C5A 103.5(2) . . ?
C3A C4A C5A 108.8(2) . . ?
C4A C5A C6A 103.1(2) . . ?
C1A C6A C5A 102.8(2) . . ?
C4A N7A C1A 97.4(2) . . ?
C4A N7A S11A 125.47(19) . . ?
C1A N7A S11A 124.41(18) . . ?
O9A C8A O10A 121.9(3) . . ?
O9A C8A C2A 122.2(3) . . ?
O10A C8A C2A 115.9(3) . . ?
O13A S11A O12A 120.12(14) . . ?
O13A S11A N7A 105.85(12) . . ?
O12A S11A N7A 106.01(12) . . ?
O13A S11A C14A 107.10(13) . . ?
O12A S11A C14A 107.10(13) . . ?
N7A S11A C14A 110.53(13) . . ?
C19A C14A C15A 120.2(3) . . ?
C19A C14A S11A 119.8(2) . . ?
C15A C14A S11A 120.0(2) . . ?
C16A C15A C14A 120.0(3) . . ?
C15A C16A C17A 121.0(3) . . ?
C18A C17A C16A 118.5(3) . . ?
C18A C17A C20A 120.6(3) . . ?
C16A C17A C20A 121.0(3) . . ?
C17A C18A C19A 121.1(3) . . ?
C14A C19A C18A 119.2(3) . . ?
N7B C1B C6B 104.1(2) . . ?
N7B C1B C2B 98.4(2) . . ?
C6B C1B C2B 108.5(2) . . ?
C8B C2B C1B 112.9(3) . . ?
C8B C2B C3B 113.8(2) . . ?
C1B C2B C3B 102.7(2) . . ?
C4B C3B C2B 102.0(2) . . ?
N7B C4B C3B 98.6(2) . . ?
N7B C4B C5B 104.5(2) . . ?
C3B C4B C5B 108.5(3) . . ?
C4B C5B C6B 102.4(2) . . ?
C1B C6B C5B 102.9(2) . . ?
C4B N7B C1B 96.6(2) . . ?
C4B N7B S11B 124.12(19) . . ?
C1B N7B S11B 124.1(2) . . ?
O9B C8B O10B 122.4(3) . . ?
O9B C8B C2B 122.7(3) . . ?
O10B C8B C2B 114.9(3) . . ?
O12B S11B O13B 120.54(16) . . ?
O12B S11B N7B 105.61(14) . . ?
O13B S11B N7B 105.50(13) . . ?
O12B S11B C14B 107.46(15) . . ?
O13B S11B C14B 105.96(14) . . ?
N7B S11B C14B 111.82(14) . . ?
C19B C14B C15B 119.6(3) . . ?
C19B C14B S11B 120.3(2) . . ?
C15B C14B S11B 120.1(3) . . ?
C14B C15B C16B 120.1(3) . . ?
C17B C16B C15B 121.2(3) . . ?
C18B C17B C16B 118.0(3) . . ?
C18B C17B C20B 121.2(3) . . ?
C16B C17B C20B 120.9(3) . . ?
C17B C18B C19B 121.5(3) . . ?
C14B C19B C18B 119.7(3) . . ?
N7C C1C C6C 104.0(2) . . ?
N7C C1C C2C 97.6(2) . . ?
C6C C1C C2C 108.3(2) . . ?
C8C C2C C1C 112.5(2) . . ?
C8C C2C C3C 113.5(2) . . ?
C1C C2C C3C 102.0(2) . . ?
C4C C3C C2C 102.9(2) . . ?
N7C C4C C5C 103.8(2) . . ?
N7C C4C C3C 98.7(2) . . ?
C5C C4C C3C 108.7(3) . . ?
C4C C5C C6C 102.4(2) . . ?
C5C C6C C1C 103.3(2) . . ?
C1C N7C C4C 96.8(2) . . ?
C1C N7C S11C 123.09(19) . . ?
C4C N7C S11C 125.30(19) . . ?
O10C C8C O9C 122.4(3) . . ?
O10C C8C C2C 118.5(3) . . ?
O9C C8C C2C 119.1(3) . . ?
O12C S11C O13C 119.57(13) . . ?
O12C S11C N7C 106.02(13) . . ?
O13C S11C N7C 106.13(12) . . ?
O12C S11C C14C 107.02(14) . . ?
O13C S11C C14C 108.37(13) . . ?
N7C S11C C14C 109.46(14) . . ?
C15C C14C C19C 119.8(3) . . ?
C15C C14C S11C 120.2(2) . . ?
C19C C14C S11C 119.9(2) . . ?
C16C C15C C14C 120.3(3) . . ?
C15C C16C C17C 121.5(3) . . ?
C18C C17C C16C 117.3(3) . . ?
C18C C17C C20C 122.2(3) . . ?
C16C C17C C20C 120.5(3) . . ?
C19C C18C C17C 122.3(3) . . ?
C18C C19C C14C 118.6(3) . . ?
N7D C1D C2D 97.5(2) . . ?
N7D C1D C6D 104.4(3) . . ?
C2D C1D C6D 109.9(3) . . ?
C8D C2D C1D 110.1(2) . . ?
C8D C2D C3D 113.5(3) . . ?
C1D C2D C3D 101.6(2) . . ?
C4D C3D C2D 103.0(2) . . ?
N7D C4D C5D 103.6(2) . . ?
N7D C4D C3D 99.1(2) . . ?
C5D C4D C3D 108.6(3) . . ?
C4D C5D C6D 102.2(3) . . ?
C5D C6D C1D 102.9(3) . . ?
C1D N7D C4D 96.2(2) . . ?
C1D N7D S11D 120.9(2) . . ?
C4D N7D S11D 122.7(2) . . ?
O10D C8D O9D 122.9(3) . . ?
O10D C8D C2D 121.8(3) . . ?
O9D C8D C2D 115.3(3) . . ?
O13D S11D O12D 118.45(14) . . ?
O13D S11D N7D 112.60(14) . . ?
O12D S11D N7D 105.98(14) . . ?
O13D S11D C14D 108.05(14) . . ?
O12D S11D C14D 109.63(14) . . ?
N7D S11D C14D 100.69(14) . . ?
C19D C14D C15D 119.9(3) . . ?
C19D C14D S11D 120.2(2) . . ?
C15D C14D S11D 119.8(2) . . ?
C16D C15D C14D 119.9(3) . . ?
C15D C16D C17D 121.1(3) . . ?
C16D C17D C18D 117.5(3) . . ?
C16D C17D C20D 120.8(3) . . ?
C18D C17D C20D 121.7(3) . . ?
C19D C18D C17D 121.4(3) . . ?
C18D C19D C14D 120.0(3) . . ?
N7E C1E C2E 97.2(2) . . ?
N7E C1E C6E 104.4(3) . . ?
C2E C1E C6E 109.4(3) . . ?
C8E C2E C1E 109.8(3) . . ?
C8E C2E C3E 113.4(3) . . ?
C1E C2E C3E 102.1(2) . . ?
C4E C3E C2E 103.0(2) . . ?
N7E C4E C3E 99.5(2) . . ?
N7E C4E C5E 103.4(3) . . ?
C3E C4E C5E 109.3(3) . . ?
C4E C5E C6E 101.4(3) . . ?
C1E C6E C5E 103.3(3) . . ?
C4E N7E C1E 96.3(2) . . ?
C4E N7E S11E 122.2(2) . . ?
C1E N7E S11E 121.1(2) . . ?
O10E C8E O9E 123.2(3) . . ?
O10E C8E C2E 123.9(3) . . ?
O9E C8E C2E 112.9(3) . . ?
O12E S11E O13E 118.20(14) . . ?
O12E S11E N7E 106.41(14) . . ?
O13E S11E N7E 112.26(14) . . ?
O12E S11E C14E 110.12(15) . . ?
O13E S11E C14E 107.66(15) . . ?
N7E S11E C14E 100.83(14) . . ?
C19E C14E C15E 119.9(3) . . ?
C19E C14E S11E 120.6(3) . . ?
C15E C14E S11E 119.5(2) . . ?
C16E C15E C14E 120.1(3) . . ?
C15E C16E C17E 120.9(3) . . ?
C16E C17E C18E 117.9(3) . . ?
C16E C17E C20E 121.0(3) . . ?
C18E C17E C20E 121.1(3) . . ?
C19E C18E C17E 121.0(3) . . ?
C14E C19E C18E 120.1(3) . . ?
N7F C1F C2F 97.5(2) . . ?
N7F C1F C6F 105.0(3) . . ?
C2F C1F C6F 109.6(3) . . ?
C8F C2F C1F 109.4(3) . . ?
C8F C2F C3F 114.2(3) . . ?
C1F C2F C3F 102.3(3) . . ?
C4F C3F C2F 102.5(2) . . ?
N7F C4F C5F 103.0(2) . . ?
N7F C4F C3F 99.1(2) . . ?
C5F C4F C3F 109.5(3) . . ?
C4F C5F C6F 102.8(3) . . ?
C1F C6F C5F 102.3(2) . . ?
C1F N7F C4F 95.8(2) . . ?
C1F N7F S11F 121.2(2) . . ?
C4F N7F S11F 122.2(2) . . ?
O9F C8F O10F 122.2(3) . . ?
O9F C8F C2F 117.9(3) . . ?
O10F C8F C2F 119.8(3) . . ?
O12F S11F O13F 118.17(14) . . ?
O12F S11F N7F 105.25(14) . . ?
O13F S11F N7F 112.71(13) . . ?
O12F S11F C14F 110.91(14) . . ?
O13F S11F C14F 107.94(14) . . ?
N7F S11F C14F 100.44(14) . . ?
C15F C14F C19F 119.6(3) . . ?
C15F C14F S11F 120.9(2) . . ?
C19F C14F S11F 119.5(2) . . ?
C16F C15F C14F 119.8(3) . . ?
C15F C16F C17F 121.6(3) . . ?
C16F C17F C18F 118.1(3) . . ?
C16F C17F C20F 120.6(3) . . ?
C18F C17F C20F 121.3(3) . . ?
C19F C18F C17F 121.5(3) . . ?
C18F C19F C14F 119.5(3) . . ?

loop_
_geom_bond_atom_site_label_1
_geom_bond_atom_site_label_2
_geom_bond_distance
_geom_bond_site_symmetry_2
_geom_bond_publ_flag
C1A N7A 1.490(3) . ?
C1A C6A 1.536(4) . ?
C1A C2A 1.544(4) . ?
C2A C8A 1.490(4) . ?
C2A C3A 1.557(4) . ?
C3A C4A 1.531(4) . ?
C4A N7A 1.484(3) . ?
C4A C5A 1.532(4) . ?
C5A C6A 1.546(4) . ?
N7A S11A 1.619(2) . ?
C8A O9A 1.238(3) . ?
C8A O10A 1.288(3) . ?
S11A O13A 1.430(2) . ?
S11A O12A 1.432(2) . ?
S11A C14A 1.762(3) . ?
C14A C19A 1.381(4) . ?
C14A C15A 1.384(4) . ?
C15A C16A 1.368(4) . ?
C16A C17A 1.393(4) . ?
C17A C18A 1.382(4) . ?
C17A C20A 1.508(4) . ?
C18A C19A 1.389(4) . ?
C1B N7B 1.488(4) . ?
C1B C6B 1.519(4) . ?
C1B C2B 1.538(4) . ?
C2B C8B 1.507(4) . ?
C2B C3B 1.563(4) . ?
C3B C4B 1.529(4) . ?
C4B N7B 1.483(4) . ?
C4B C5B 1.534(4) . ?
C5B C6B 1.551(4) . ?
N7B S11B 1.627(2) . ?
C8B O9B 1.226(3) . ?
C8B O10B 1.299(3) . ?
S11B O12B 1.438(2) . ?
S11B O13B 1.439(2) . ?
S11B C14B 1.767(3) . ?
C14B C19B 1.374(4) . ?
C14B C15B 1.376(4) . ?
C15B C16B 1.379(5) . ?
C16B C17B 1.379(4) . ?
C17B C18B 1.377(4) . ?
C17B C20B 1.512(4) . ?
C18B C19B 1.382(4) . ?
C1C N7C 1.485(4) . ?
C1C C6C 1.543(4) . ?
C1C C2C 1.544(4) . ?
C2C C8C 1.493(4) . ?
C2C C3C 1.555(4) . ?
C3C C4C 1.548(4) . ?
C4C N7C 1.491(3) . ?
C4C C5C 1.517(4) . ?
C5C C6C 1.540(4) . ?
N7C S11C 1.623(2) . ?
C8C O10C 1.248(4) . ?
C8C O9C 1.258(3) . ?
S11C O12C 1.428(2) . ?
S11C O13C 1.437(2) . ?
S11C C14C 1.758(3) . ?
C14C C15C 1.384(4) . ?
C14C C19C 1.394(4) . ?
C15C C16C 1.363(4) . ?
C16C C17C 1.391(4) . ?
C17C C18C 1.389(5) . ?
C17C C20C 1.495(4) . ?
C18C C19C 1.377(4) . ?
C1D N7D 1.483(4) . ?
C1D C2D 1.523(4) . ?
C1D C6D 1.540(4) . ?
C2D C8D 1.510(4) . ?
C2D C3D 1.550(4) . ?
C3D C4D 1.532(4) . ?
C4D N7D 1.486(4) . ?
C4D C5D 1.526(4) . ?
C5D C6D 1.540(5) . ?
N7D S11D 1.638(3) . ?
C8D O10D 1.235(4) . ?
C8D O9D 1.286(4) . ?
S11D O13D 1.435(2) . ?
S11D O12D 1.438(2) . ?
S11D C14D 1.756(3) . ?
C14D C19D 1.382(4) . ?
C14D C15D 1.389(4) . ?
C15D C16D 1.380(4) . ?
C16D C17D 1.398(4) . ?
C17D C18D 1.406(4) . ?
C17D C20D 1.497(4) . ?
C18D C19D 1.372(4) . ?
C1E N7E 1.494(4) . ?
C1E C2E 1.526(4) . ?
C1E C6E 1.538(4) . ?
C2E C8E 1.516(4) . ?
C2E C3E 1.555(4) . ?
C3E C4E 1.524(4) . ?
C4E N7E 1.493(4) . ?
C4E C5E 1.535(4) . ?
C5E C6E 1.563(5) . ?
N7E S11E 1.631(3) . ?
C8E O10E 1.215(3) . ?
C8E O9E 1.314(4) . ?
S11E O12E 1.432(2) . ?
S11E O13E 1.445(2) . ?
S11E C14E 1.764(3) . ?
C14E C19E 1.373(4) . ?
C14E C15E 1.386(4) . ?
C15E C16E 1.384(5) . ?
C16E C17E 1.393(4) . ?
C17E C18E 1.398(4) . ?
C17E C20E 1.492(4) . ?
C18E C19E 1.386(4) . ?
C1F N7F 1.490(4) . ?
C1F C2F 1.523(4) . ?
C1F C6F 1.536(4) . ?
C2F C8F 1.521(4) . ?
C2F C3F 1.550(4) . ?
C3F C4F 1.537(4) . ?
C4F N7F 1.493(4) . ?
C4F C5F 1.526(4) . ?
C5F C6F 1.542(5) . ?
N7F S11F 1.643(3) . ?
C8F O9F 1.259(4) . ?
C8F O10F 1.260(3) . ?
S11F O12F 1.431(2) . ?
S11F O13F 1.432(2) . ?
S11F C14F 1.759(3) . ?
C14F C15F 1.391(4) . ?
C14F C19F 1.394(4) . ?
C15F C16F 1.371(4) . ?
C16F C17F 1.376(4) . ?
C17F C18F 1.400(4) . ?
C17F C20F 1.513(4) . ?
C18F C19F 1.368(4) . ?
